data_4348396
loop_
_publ_author_name
'Wang, Xiuli'
'Le, Mao'
'Lin, Hong-Yan'
'Luan, Jian'
'Liu, Guo-Cheng'
'Sui, Fang-Fang'
'Chang, Zhi-Han'

_publ_section_title
;
 Assembly, structures, photophysical properties and photocatalytic
 activities of a series of coordination polymers constructed from
 semi-rigid bis-pyridyl-bis-amide and benzenetricarboxylic acid
;
_journal_issue 4
_journal_name_full 'Inorganic Chemistry Frontiers'
_journal_page_first 373
_journal_paper_doi 10.1039/C4QI00218K
_journal_volume 2
_journal_year 2015
_chemical_formula_sum 'C25 H17 Cd Cl N4 O4'
_chemical_formula_weight 585.28
_space_group_IT_number 147
_space_group_name_Hall '-P 3'
_space_group_name_H-M_alt 'P -3'
_symmetry_cell_setting trigonal
_symmetry_space_group_name_H-M 'P -3'
_atom_sites_solution_hydrogens geom
_atom_sites_solution_primary direct
_atom_sites_solution_secondary difmap
_audit_creation_method SHELXL-97
_audit_update_record
;
2014-05-25 deposited with the CCDC.
2015-02-02 downloaded from the CCDC.
;
_cell_angle_alpha 90.00
_cell_angle_beta 90.00
_cell_angle_gamma 120.00
_cell_formula_units_Z 6
_cell_length_a 14.1344(19)
_cell_length_b 14.1344(19)
_cell_length_c 20.396(3)
_cell_measurement_temperature 296(2)
_cell_measurement_theta_max 26.52
_cell_measurement_theta_min 1.66
_cell_volume 3528.8(8)
_computing_cell_refinement 'SMART (Bruker, 2001)'
_computing_data_collection 'SMART (Bruker, 2001)'
_computing_data_reduction 'SAINT+ (Bruker, 1999)'
_computing_molecular_graphics 'PLATON (Spek, 2003)'
_computing_publication_material 'SHELXTL (1998)'
_computing_structure_refinement 'SHELXL-97 (Sheldrick, 2008)'
_computing_structure_solution 'SHELXS-97 (Sheldrick, 2008)'
_diffrn_ambient_temperature 296(2)
_diffrn_measured_fraction_theta_full 0.999
_diffrn_measured_fraction_theta_max 0.999
_diffrn_measurement_device_type 'CCD area detector'
_diffrn_measurement_method 'phi and omega scans'
_diffrn_radiation_monochromator graphite
_diffrn_radiation_source 'fine-focus sealed tube'
_diffrn_radiation_type MoK\a
_diffrn_radiation_wavelength 0.71073
_diffrn_reflns_av_R_equivalents 0.0809
_diffrn_reflns_av_sigmaI/netI 0.0542
_diffrn_reflns_limit_h_max 15
_diffrn_reflns_limit_h_min -17
_diffrn_reflns_limit_k_max 17
_diffrn_reflns_limit_k_min -8
_diffrn_reflns_limit_l_max 25
_diffrn_reflns_limit_l_min -24
_diffrn_reflns_number 20101
_diffrn_reflns_theta_full 26.52
_diffrn_reflns_theta_max 26.52
_diffrn_reflns_theta_min 1.66
_exptl_absorpt_coefficient_mu 1.082
_exptl_absorpt_correction_T_max 0.869
_exptl_absorpt_correction_T_min 0.832
_exptl_absorpt_correction_type multi-scan
_exptl_absorpt_process_details SADABS
_exptl_crystal_colour COLOURLESS
_exptl_crystal_density_diffrn 1.652
_exptl_crystal_density_method 'not measured'
_exptl_crystal_description BLOCK
_exptl_crystal_F_000 1752
_exptl_crystal_size_max 0.17
_exptl_crystal_size_mid 0.15
_exptl_crystal_size_min 0.13
_refine_diff_density_max 1.990
_refine_diff_density_min -0.665
_refine_diff_density_rms 0.105
_refine_ls_extinction_method none
_refine_ls_goodness_of_fit_ref 1.026
_refine_ls_hydrogen_treatment constr
_refine_ls_matrix_type full
_refine_ls_number_parameters 316
_refine_ls_number_reflns 4887
_refine_ls_number_restraints 0
_refine_ls_restrained_S_all 1.026
_refine_ls_R_factor_all 0.0560
_refine_ls_R_factor_gt 0.0406
_refine_ls_shift/su_max 0.001
_refine_ls_shift/su_mean 0.000
_refine_ls_structure_factor_coef Fsqd
_refine_ls_weighting_details 'calc w=1/[\s^2^(Fo^2^)+(0.0528P)^2^+0.0000P] where P=(Fo^2^+2Fc^2^)/3'
_refine_ls_weighting_scheme calc
_refine_ls_wR_factor_gt 0.0926
_refine_ls_wR_factor_ref 0.0987
_reflns_number_gt 3880
_reflns_number_total 4887
_reflns_threshold_expression >2sigma(I)
_cod_data_source_file c4qi00218k2.cif
_cod_data_source_block lm-10
_cod_depositor_comments
;
The following automatic conversions were performed:

data item '_symmetry_cell_setting' value 'Trigonal' was changed to
'trigonal' in accordance with the
/home/saulius/struct/COD-crude-data/automatic-downloads/DataCite-retrospective/RSC/depositions/lib/dictionaries/cif_core.dic
dictionary named 'cif_core.dic' version 2.4.2 last updated on
2011-04-26.

Automatic conversion script
Id: cif_fix_values 6909 2019-04-08 15:41:33Z antanas 
;
_cod_original_cell_volume 3528.9(9)
_cod_database_code 4348396

loop_
_symmetry_equiv_pos_as_xyz
'x, y, z'
'-y, x-y, z'
'-x+y, -x, z'
'-x, -y, -z'
'y, -x+y, -z'
'x-y, x, -z'

loop_
_atom_site_label
_atom_site_type_symbol
_atom_site_fract_x
_atom_site_fract_y
_atom_site_fract_z
_atom_site_U_iso_or_equiv
_atom_site_adp_type
_atom_site_occupancy
_atom_site_symmetry_multiplicity
_atom_site_calc_flag
_atom_site_refinement_flags
Cd1 Cd -0.23967(2) -0.457031(19) 0.150829(11) 0.02258(10) Uani 1 1 d .
Cl1 Cl -0.44983(7) -0.57375(7) 0.14998(4) 0.0352(2) Uani 1 1 d .
O1 O -0.22436(18) -0.28355(18) 0.14811(11) 0.0269(5) Uani 1 1 d .
O2 O -0.07131(19) -0.28749(19) 0.16088(12) 0.0318(6) Uani 1 1 d .
O5 O -0.3800(3) -0.3819(3) 0.49245(12) 0.0509(8) Uani 1 1 d .
O6 O -0.1730(4) -0.4945(4) 0.79078(14) 0.1023(17) Uani 1 1 d .
N1 N -0.2488(2) -0.4532(2) 0.26549(14) 0.0295(7) Uani 1 1 d .
N2 N -0.2412(2) -0.4491(2) 0.03651(14) 0.0257(6) Uani 1 1 d .
N3 N -0.2440(3) -0.4200(3) 0.46966(14) 0.0424(8) Uani 1 1 d .
H3A H -0.1935 -0.4272 0.4884 0.051 Uiso 1 1 d R
N4 N -0.2590(3) -0.4116(3) 0.83378(13) 0.0326(7) Uani 1 1 d .
H4B H -0.2903 -0.3750 0.8233 0.039 Uiso 1 1 d R
C1 C -0.1703(4) -0.4501(4) 0.30317(19) 0.0481(11) Uani 1 1 d .
H1A H -0.1142 -0.4555 0.2829 0.058 Uiso 1 1 calc R
C2 C -0.1673(4) -0.4394(4) 0.36986(18) 0.0489(12) Uani 1 1 d .
H2A H -0.1109 -0.4383 0.3939 0.059 Uiso 1 1 calc R
C3 C -0.2494(3) -0.4303(3) 0.40113(17) 0.0336(8) Uani 1 1 d .
C4 C -0.3310(3) -0.4314(4) 0.36279(18) 0.0404(10) Uani 1 1 d .
H4A H -0.3872 -0.4248 0.3817 0.048 Uiso 1 1 calc R
C5 C -0.3266(3) -0.4426(3) 0.29610(17) 0.0378(9) Uani 1 1 d .
H5A H -0.3813 -0.4428 0.2706 0.045 Uiso 1 1 calc R
C6 C -0.3088(3) -0.3998(3) 0.51073(17) 0.0365(9) Uani 1 1 d .
C7 C -0.2849(3) -0.4048(3) 0.58224(16) 0.0346(9) Uani 1 1 d .
C8 C -0.1867(3) -0.3232(3) 0.61203(16) 0.0326(8) Uani 1 1 d .
C9 C -0.1066(3) -0.2314(3) 0.5768(2) 0.0411(10) Uani 1 1 d .
H9A H -0.1167 -0.2243 0.5324 0.049 Uiso 1 1 calc R
C10 C -0.0148(4) -0.1533(4) 0.6076(2) 0.0498(11) Uani 1 1 d .
H10A H 0.0371 -0.0934 0.5840 0.060 Uiso 1 1 calc R
C11 C 0.0017(4) -0.1624(4) 0.6738(2) 0.0566(12) Uani 1 1 d .
H11A H 0.0638 -0.1076 0.6943 0.068 Uiso 1 1 calc R
C12 C -0.0715(4) -0.2503(4) 0.7090(2) 0.0460(11) Uani 1 1 d .
H12A H -0.0578 -0.2561 0.7530 0.055 Uiso 1 1 calc R
C13 C -0.1685(3) -0.3334(3) 0.67957(17) 0.0350(9) Uani 1 1 d .
C14 C -0.2488(3) -0.4253(3) 0.71495(17) 0.0363(9) Uani 1 1 d .
C15 C -0.3430(4) -0.5014(4) 0.68516(19) 0.0507(12) Uani 1 1 d .
H15A H -0.3953 -0.5605 0.7091 0.061 Uiso 1 1 calc R
C16 C -0.3612(4) -0.4907(4) 0.61859(19) 0.0490(11) Uani 1 1 d .
H16A H -0.4259 -0.5426 0.5989 0.059 Uiso 1 1 calc R
C17 C -0.2235(4) -0.4475(4) 0.78379(19) 0.0468(11) Uani 1 1 d .
C18 C -0.2509(3) -0.4267(3) 0.90077(16) 0.0267(7) Uani 1 1 d .
C19 C -0.2003(3) -0.4806(3) 0.92748(17) 0.0370(9) Uani 1 1 d .
H19A H -0.1683 -0.5100 0.9006 0.044 Uiso 1 1 calc R
C20 C -0.1987(3) -0.4894(3) -0.00549(16) 0.0344(9) Uani 1 1 d .
H20A H -0.1653 -0.5264 0.0117 0.041 Uiso 1 1 calc R
C21 C -0.2903(3) -0.3976(3) 0.01032(17) 0.0358(9) Uani 1 1 d .
H21A H -0.3209 -0.3684 0.0384 0.043 Uiso 1 1 calc R
C22 C -0.2973(3) -0.3861(3) 0.94414(17) 0.0366(9) Uani 1 1 d .
H22A H -0.3333 -0.3508 0.9283 0.044 Uiso 1 1 calc R
C23 C -0.1223(3) -0.2361(3) 0.15273(16) 0.0229(7) Uani 1 1 d .
C24 C -0.0583(3) -0.1134(3) 0.14925(15) 0.0214(7) Uani 1 1 d .
C25 C -0.1133(3) -0.0549(3) 0.14894(16) 0.0229(7) Uani 1 1 d .
H25A H -0.1893 -0.0917 0.1485 0.027 Uiso 1 1 calc R

loop_
_atom_site_aniso_label
_atom_site_aniso_U_11
_atom_site_aniso_U_22
_atom_site_aniso_U_33
_atom_site_aniso_U_23
_atom_site_aniso_U_13
_atom_site_aniso_U_12
Cd1 0.02827(16) 0.01666(14) 0.01756(14) -0.00049(9) -0.00035(9) 0.00730(11)
Cl1 0.0290(5) 0.0290(5) 0.0310(5) -0.0033(3) -0.0020(3) 0.0020(4)
O1 0.0191(13) 0.0176(12) 0.0384(14) -0.0022(10) -0.0007(10) 0.0049(10)
O2 0.0245(13) 0.0179(12) 0.0549(17) 0.0009(11) 0.0027(11) 0.0121(11)
O5 0.0522(19) 0.083(2) 0.0263(15) -0.0055(14) -0.0033(13) 0.0403(18)
O6 0.216(5) 0.170(4) 0.0251(17) -0.007(2) -0.005(2) 0.175(4)
N1 0.0278(16) 0.0319(17) 0.0239(16) -0.0021(12) -0.0013(12) 0.0113(14)
N2 0.0291(16) 0.0276(16) 0.0225(15) 0.0021(11) -0.0009(11) 0.0157(13)
N3 0.050(2) 0.067(2) 0.0187(16) -0.0016(15) -0.0037(14) 0.035(2)
N4 0.052(2) 0.0413(19) 0.0180(15) 0.0029(12) 0.0007(13) 0.0333(17)
C1 0.049(3) 0.081(3) 0.031(2) -0.007(2) -0.0028(18) 0.045(3)
C2 0.051(3) 0.087(4) 0.026(2) -0.008(2) -0.0090(18) 0.048(3)
C3 0.040(2) 0.038(2) 0.0216(18) -0.0017(15) -0.0011(15) 0.0183(19)
C4 0.035(2) 0.061(3) 0.029(2) -0.0068(18) -0.0020(16) 0.027(2)
C5 0.036(2) 0.052(3) 0.0253(19) -0.0051(17) -0.0078(16) 0.022(2)
C6 0.036(2) 0.042(2) 0.0238(19) -0.0005(16) 0.0034(16) 0.0145(19)
C7 0.043(2) 0.044(2) 0.0174(18) 0.0002(15) 0.0017(15) 0.023(2)
C8 0.043(2) 0.037(2) 0.0216(18) -0.0033(15) 0.0016(15) 0.0229(19)
C9 0.056(3) 0.042(2) 0.030(2) 0.0010(17) 0.0043(18) 0.028(2)
C10 0.052(3) 0.036(2) 0.055(3) -0.002(2) 0.002(2) 0.018(2)
C11 0.051(3) 0.054(3) 0.062(3) -0.019(2) -0.013(2) 0.023(3)
C12 0.054(3) 0.059(3) 0.030(2) -0.0140(19) -0.0117(19) 0.032(3)
C13 0.050(2) 0.043(2) 0.0224(18) -0.0071(16) -0.0017(16) 0.031(2)
C14 0.054(3) 0.044(2) 0.0180(18) -0.0011(15) 0.0037(16) 0.030(2)
C15 0.055(3) 0.058(3) 0.028(2) 0.0118(19) 0.0095(19) 0.019(2)
C16 0.040(3) 0.061(3) 0.030(2) -0.0012(19) -0.0003(17) 0.014(2)
C17 0.081(3) 0.056(3) 0.021(2) -0.0022(17) -0.0013(19) 0.048(3)
C18 0.036(2) 0.0271(19) 0.0189(17) 0.0014(13) 0.0008(14) 0.0167(17)
C19 0.055(3) 0.046(2) 0.027(2) -0.0028(16) 0.0004(17) 0.039(2)
C20 0.051(2) 0.039(2) 0.0248(19) 0.0032(15) -0.0008(16) 0.032(2)
C21 0.050(2) 0.050(3) 0.0240(19) -0.0001(16) 0.0048(16) 0.038(2)
C22 0.053(3) 0.049(2) 0.027(2) 0.0033(16) 0.0002(17) 0.040(2)
C23 0.0234(18) 0.0178(17) 0.0237(17) -0.0020(12) 0.0045(13) 0.0073(15)
C24 0.0205(17) 0.0193(17) 0.0252(17) -0.0005(13) 0.0017(13) 0.0106(14)
C25 0.0170(17) 0.0200(17) 0.0316(19) -0.0021(13) -0.0014(13) 0.0092(14)

loop_
_atom_type_symbol
_atom_type_description
_atom_type_scat_dispersion_real
_atom_type_scat_dispersion_imag
_atom_type_scat_source
C C 0.0033 0.0016 'International Tables Vol C Tables 4.2.6.8 and 6.1.1.4'
H H 0.0000 0.0000 'International Tables Vol C Tables 4.2.6.8 and 6.1.1.4'
Cd Cd -0.8075 1.2024 'International Tables Vol C Tables 4.2.6.8 and 6.1.1.4'
Cl Cl 0.1484 0.1585 'International Tables Vol C Tables 4.2.6.8 and 6.1.1.4'
N N 0.0061 0.0033 'International Tables Vol C Tables 4.2.6.8 and 6.1.1.4'
O O 0.0106 0.0060 'International Tables Vol C Tables 4.2.6.8 and 6.1.1.4'

loop_
_geom_angle_atom_site_label_1
_geom_angle_atom_site_label_2
_geom_angle_atom_site_label_3
_geom_angle
_geom_angle_site_symmetry_1
_geom_angle_site_symmetry_3
N2 Cd1 N1 173.30(10) . .
N2 Cd1 O1 85.69(9) . .
N1 Cd1 O1 88.68(9) . .
N2 Cd1 O2 93.78(9) . .
N1 Cd1 O2 85.99(9) . .
O1 Cd1 O2 55.38(8) . .
N2 Cd1 Cl1 92.37(7) . 3_545
N1 Cd1 Cl1 94.31(8) . 3_545
O1 Cd1 Cl1 141.82(6) . 3_545
O2 Cd1 Cl1 86.82(6) . 3_545
N2 Cd1 Cl1 89.36(7) . .
N1 Cd1 Cl1 87.85(7) . .
O1 Cd1 Cl1 98.22(6) . .
O2 Cd1 Cl1 152.97(6) . .
Cl1 Cd1 Cl1 119.91(4) 3_545 .
N2 Cd1 C23 88.52(10) . .
N1 Cd1 C23 88.17(10) . .
O1 Cd1 C23 27.58(9) . .
O2 Cd1 C23 27.85(9) . .
Cl1 Cd1 C23 114.36(7) 3_545 .
Cl1 Cd1 C23 125.73(8) . .
Cd1 Cl1 Cd1 120.08(4) 2_445 .
C23 O1 Cd1 92.16(19) . .
C23 O2 Cd1 89.8(2) . .
C1 N1 C5 116.5(3) . .
C1 N1 Cd1 121.5(3) . .
C5 N1 Cd1 121.7(2) . .
C20 N2 C21 116.3(3) . .
C20 N2 Cd1 127.4(2) . .
C21 N2 Cd1 116.3(2) . .
C6 N3 C3 128.5(3) . .
C6 N3 H3A 115.8 . .
C3 N3 H3A 115.8 . .
C17 N4 C18 127.6(3) . .
C17 N4 H4B 116.2 . .
C18 N4 H4B 116.2 . .
N1 C1 C2 123.8(4) . .
N1 C1 H1A 118.1 . .
C2 C1 H1A 118.1 . .
C1 C2 C3 119.2(4) . .
C1 C2 H2A 120.4 . .
C3 C2 H2A 120.4 . .
C2 C3 C4 118.0(3) . .
C2 C3 N3 117.6(3) . .
C4 C3 N3 124.4(4) . .
C5 C4 C3 118.4(4) . .
C5 C4 H4A 120.8 . .
C3 C4 H4A 120.8 . .
N1 C5 C4 124.2(3) . .
N1 C5 H5A 117.9 . .
C4 C5 H5A 117.9 . .
O5 C6 N3 124.4(3) . .
O5 C6 C7 122.5(3) . .
N3 C6 C7 113.1(3) . .
C16 C7 C8 120.2(3) . .
C16 C7 C6 118.1(4) . .
C8 C7 C6 121.7(3) . .
C9 C8 C13 118.8(4) . .
C9 C8 C7 122.3(3) . .
C13 C8 C7 118.9(3) . .
C10 C9 C8 120.5(4) . .
C10 C9 H9A 119.8 . .
C8 C9 H9A 119.8 . .
C9 C10 C11 120.6(4) . .
C9 C10 H10A 119.7 . .
C11 C10 H10A 119.7 . .
C12 C11 C10 120.8(4) . .
C12 C11 H11A 119.6 . .
C10 C11 H11A 119.6 . .
C11 C12 C13 120.9(4) . .
C11 C12 H12A 119.6 . .
C13 C12 H12A 119.6 . .
C12 C13 C14 122.8(3) . .
C12 C13 C8 118.4(4) . .
C14 C13 C8 118.9(4) . .
C15 C14 C13 120.8(3) . .
C15 C14 C17 119.0(4) . .
C13 C14 C17 119.7(4) . .
C14 C15 C16 120.2(4) . .
C14 C15 H15A 119.9 . .
C16 C15 H15A 119.9 . .
C7 C16 C15 120.9(4) . .
C7 C16 H16A 119.5 . .
C15 C16 H16A 119.5 . .
O6 C17 N4 123.8(4) . .
O6 C17 C14 119.3(4) . .
N4 C17 C14 116.9(4) . .
C22 C18 C19 117.2(3) . .
C22 C18 N4 118.0(3) . .
C19 C18 N4 124.8(3) . .
C20 C19 C18 118.5(3) 1_556 .
C20 C19 H19A 120.8 1_556 .
C18 C19 H19A 120.8 . .
N2 C20 C19 124.9(3) . 1_554
N2 C20 H20A 117.6 . .
C19 C20 H20A 117.6 1_554 .
N2 C21 C22 123.0(3) . 1_554
N2 C21 H21A 118.5 . .
C22 C21 H21A 118.5 1_554 .
C21 C22 C18 120.2(3) 1_556 .
C21 C22 H22A 119.9 1_556 .
C18 C22 H22A 119.9 . .
O1 C23 O2 122.4(3) . .
O1 C23 C24 118.7(3) . .
O2 C23 C24 118.8(3) . .
O1 C23 Cd1 60.26(17) . .
O2 C23 Cd1 62.32(17) . .
C24 C23 Cd1 176.4(2) . .
C25 C24 C25 120.0(3) 2 .
C25 C24 C23 120.4(3) 2 .
C25 C24 C23 119.6(3) . .
C24 C25 C24 120.0(3) 3 .
C24 C25 H25A 120.0 3 .
C24 C25 H25A 120.0 . .

loop_
_geom_bond_atom_site_label_1
_geom_bond_atom_site_label_2
_geom_bond_distance
_geom_bond_site_symmetry_2
Cd1 N2 2.335(3) .
Cd1 N1 2.344(3) .
Cd1 O1 2.352(2) .
Cd1 O2 2.397(2) .
Cd1 Cl1 2.5619(10) 3_545
Cd1 Cl1 2.5779(10) .
Cd1 C23 2.707(3) .
Cl1 Cd1 2.5620(10) 2_445
O1 C23 1.254(4) .
O2 C23 1.264(4) .
O5 C6 1.212(5) .
O6 C17 1.202(5) .
N1 C1 1.332(5) .
N1 C5 1.337(5) .
N2 C20 1.327(4) .
N2 C21 1.343(4) .
N3 C6 1.373(5) .
N3 C3 1.403(4) .
N3 H3A 0.8599 .
N4 C17 1.343(5) .
N4 C18 1.396(4) .
N4 H4B 0.8598 .
C1 C2 1.367(5) .
C1 H1A 0.9300 .
C2 C3 1.386(5) .
C2 H2A 0.9300 .
C3 C4 1.386(5) .
C4 C5 1.374(5) .
C4 H4A 0.9300 .
C5 H5A 0.9300 .
C6 C7 1.507(5) .
C7 C16 1.369(6) .
C7 C8 1.424(5) .
C8 C9 1.419(5) .
C8 C13 1.422(5) .
C9 C10 1.366(6) .
C9 H9A 0.9300 .
C10 C11 1.386(6) .
C10 H10A 0.9300 .
C11 C12 1.359(6) .
C11 H11A 0.9300 .
C12 C13 1.417(6) .
C12 H12A 0.9300 .
C13 C14 1.421(5) .
C14 C15 1.367(6) .
C14 C17 1.520(5) .
C15 C16 1.404(5) .
C15 H15A 0.9300 .
C16 H16A 0.9300 .
C18 C22 1.386(5) .
C18 C19 1.390(5) .
C19 C20 1.374(5) 1_556
C19 H19A 0.9300 .
C20 C19 1.374(5) 1_554
C20 H20A 0.9300 .
C21 C22 1.369(5) 1_554
C21 H21A 0.9300 .
C22 C21 1.369(5) 1_556
C22 H22A 0.9300 .
C23 C24 1.504(4) .
C24 C25 1.386(4) 2
C24 C25 1.389(4) .
C25 C24 1.386(4) 3
C25 H25A 0.9300 .

loop_
_geom_torsion_atom_site_label_1
_geom_torsion_atom_site_label_2
_geom_torsion_atom_site_label_3
_geom_torsion_atom_site_label_4
_geom_torsion
_geom_torsion_site_symmetry_1
_geom_torsion_site_symmetry_4
N2 Cd1 Cl1 Cd1 93.69(8) . 2_445
N1 Cd1 Cl1 Cd1 -92.40(8) . 2_445
O1 Cd1 Cl1 Cd1 179.25(6) . 2_445
O2 Cd1 Cl1 Cd1 -169.25(13) . 2_445
Cl1 Cd1 Cl1 Cd1 1.33(7) 3_545 2_445
C23 Cd1 Cl1 Cd1 -178.60(8) . 2_445
N2 Cd1 O1 C23 -95.1(2) . .
N1 Cd1 O1 C23 88.6(2) . .
O2 Cd1 O1 C23 2.55(18) . .
Cl1 Cd1 O1 C23 -6.7(2) 3_545 .
Cl1 Cd1 O1 C23 176.22(18) . .
N2 Cd1 O2 C23 79.6(2) . .
N1 Cd1 O2 C23 -93.7(2) . .
O1 Cd1 O2 C23 -2.52(18) . .
Cl1 Cd1 O2 C23 171.77(19) 3_545 .
Cl1 Cd1 O2 C23 -16.4(3) . .
N2 Cd1 N1 C1 -147.1(8) . .
O1 Cd1 N1 C1 -114.3(3) . .
O2 Cd1 N1 C1 -58.9(3) . .
Cl1 Cd1 N1 C1 27.6(3) 3_545 .
Cl1 Cd1 N1 C1 147.5(3) . .
C23 Cd1 N1 C1 -86.7(3) . .
N2 Cd1 N1 C5 25.9(10) . .
O1 Cd1 N1 C5 58.7(3) . .
O2 Cd1 N1 C5 114.1(3) . .
Cl1 Cd1 N1 C5 -159.4(3) 3_545 .
Cl1 Cd1 N1 C5 -39.6(3) . .
C23 Cd1 N1 C5 86.3(3) . .
N1 Cd1 N2 C20 178.4(8) . .
O1 Cd1 N2 C20 145.4(3) . .
O2 Cd1 N2 C20 90.6(3) . .
Cl1 Cd1 N2 C20 3.6(3) 3_545 .
Cl1 Cd1 N2 C20 -116.3(3) . .
C23 Cd1 N2 C20 118.0(3) . .
N1 Cd1 N2 C21 -1.4(10) . .
O1 Cd1 N2 C21 -34.3(3) . .
O2 Cd1 N2 C21 -89.1(3) . .
Cl1 Cd1 N2 C21 -176.1(3) 3_545 .
Cl1 Cd1 N2 C21 64.0(3) . .
C23 Cd1 N2 C21 -61.8(3) . .
C5 N1 C1 C2 1.5(6) . .
Cd1 N1 C1 C2 174.8(4) . .
N1 C1 C2 C3 -0.5(7) . .
C1 C2 C3 C4 -0.6(7) . .
C1 C2 C3 N3 179.7(4) . .
C6 N3 C3 C2 173.4(4) . .
C6 N3 C3 C4 -6.3(7) . .
C2 C3 C4 C5 0.7(6) . .
N3 C3 C4 C5 -179.7(4) . .
C1 N1 C5 C4 -1.5(6) . .
Cd1 N1 C5 C4 -174.8(3) . .
C3 C4 C5 N1 0.4(6) . .
C3 N3 C6 O5 -4.0(7) . .
C3 N3 C6 C7 174.5(4) . .
O5 C6 C7 C16 68.9(6) . .
N3 C6 C7 C16 -109.7(4) . .
O5 C6 C7 C8 -110.8(5) . .
N3 C6 C7 C8 70.6(5) . .
C16 C7 C8 C9 -178.3(4) . .
C6 C7 C8 C9 1.4(6) . .
C16 C7 C8 C13 1.0(6) . .
C6 C7 C8 C13 -179.3(3) . .
C13 C8 C9 C10 -1.2(6) . .
C7 C8 C9 C10 178.1(4) . .
C8 C9 C10 C11 0.0(7) . .
C9 C10 C11 C12 1.6(7) . .
C10 C11 C12 C13 -2.0(7) . .
C11 C12 C13 C14 -178.2(4) . .
C11 C12 C13 C8 0.8(6) . .
C9 C8 C13 C12 0.8(5) . .
C7 C8 C13 C12 -178.6(4) . .
C9 C8 C13 C14 179.9(4) . .
C7 C8 C13 C14 0.5(5) . .
C12 C13 C14 C15 177.5(4) . .
C8 C13 C14 C15 -1.5(6) . .
C12 C13 C14 C17 -10.7(6) . .
C8 C13 C14 C17 170.3(3) . .
C13 C14 C15 C16 1.0(7) . .
C17 C14 C15 C16 -170.9(4) . .
C8 C7 C16 C15 -1.5(7) . .
C6 C7 C16 C15 178.7(4) . .
C14 C15 C16 C7 0.6(7) . .
C18 N4 C17 O6 -4.2(8) . .
C18 N4 C17 C14 176.5(3) . .
C15 C14 C17 O6 89.6(6) . .
C13 C14 C17 O6 -82.3(6) . .
C15 C14 C17 N4 -91.1(5) . .
C13 C14 C17 N4 97.0(5) . .
C17 N4 C18 C22 -177.4(4) . .
C17 N4 C18 C19 2.0(6) . .
C22 C18 C19 C20 -0.5(6) . 1_556
N4 C18 C19 C20 -179.9(3) . 1_556
C21 N2 C20 C19 1.0(6) . 1_554
Cd1 N2 C20 C19 -178.8(3) . 1_554
C20 N2 C21 C22 0.0(6) . 1_554
Cd1 N2 C21 C22 179.8(3) . 1_554
C19 C18 C22 C21 1.4(6) . 1_556
N4 C18 C22 C21 -179.1(3) . 1_556
Cd1 O1 C23 O2 -4.7(3) . .
Cd1 O1 C23 C24 176.1(3) . .
Cd1 O2 C23 O1 4.6(3) . .
Cd1 O2 C23 C24 -176.2(3) . .
N2 Cd1 C23 O1 83.53(19) . .
N1 Cd1 C23 O1 -90.64(19) . .
O2 Cd1 C23 O1 -175.5(3) . .
Cl1 Cd1 C23 O1 175.46(16) 3_545 .
Cl1 Cd1 C23 O1 -4.6(2) . .
N2 Cd1 C23 O2 -100.96(19) . .
N1 Cd1 C23 O2 84.9(2) . .
O1 Cd1 C23 O2 175.5(3) . .
Cl1 Cd1 C23 O2 -9.0(2) 3_545 .
Cl1 Cd1 C23 O2 170.90(15) . .
N2 Cd1 C23 C24 9(4) . .
N1 Cd1 C23 C24 -165(4) . .
O1 Cd1 C23 C24 -75(4) . .
O2 Cd1 C23 C24 110(4) . .
Cl1 Cd1 C23 C24 101(4) 3_545 .
Cl1 Cd1 C23 C24 -79(4) . .
O1 C23 C24 C25 -174.9(3) . 2
O2 C23 C24 C25 5.9(5) . 2
Cd1 C23 C24 C25 -102(4) . 2
O1 C23 C24 C25 7.6(5) . .
O2 C23 C24 C25 -171.6(3) . .
Cd1 C23 C24 C25 81(4) . .
C25 C24 C25 C24 -0.9(6) 2 3
C23 C24 C25 C24 176.6(2) . 3
